data_4118617
loop_
_publ_author_name
'Henrik Teller'
'Matthieu Corbet'
'Luca Mantilli'
'Gopinadhanpillai Gopakumar'
'Richard Goddard'
'Walter Thiel'
'Alois F\"urstner'

_publ_section_title
;
 One-Point Binding Ligands for Asymmetric Gold Catalysis: Phosphoramidites
 with a TADDOL-Related but Acyclic Backbone
;
_journal_name_full 'Journal of the American Chemical Society'
_journal_page_first 15331
_journal_page_last 15342
_journal_paper_doi 10.1021/ja303641p
_journal_volume 134
_journal_year 2012
_chemical_absolute_configuration rmad
_chemical_compound_source hexane
_chemical_formula_moiety 'C62 H78 Au Cl N O4 P'
_chemical_formula_sum 'C62 H78 Au Cl N O4 P'
_chemical_formula_weight 1164.64
_chemical_name_systematic
;
 ?
;
_space_group_IT_number 19
_symmetry_cell_setting orthorhombic
_symmetry_Int_Tables_number 19
_symmetry_space_group_name_Hall 'P 2ac 2ab'
_symmetry_space_group_name_H-M 'P 21 21 21'
_atom_sites_solution_hydrogens geom
_atom_sites_solution_primary direct
_atom_sites_solution_secondary difmap
_audit_block_code TLL-TB-070-01
_audit_creation_date 2012-04-15
_cell_angle_alpha 90.00
_cell_angle_beta 90.00
_cell_angle_gamma 90.00
_cell_formula_units_Z 4
_cell_length_a 11.3398(15)
_cell_length_b 20.632(3)
_cell_length_c 24.048(3)
_cell_measurement_reflns_used 9923
_cell_measurement_temperature 100
_cell_measurement_theta_max 27.5788
_cell_measurement_theta_min 2.2174
_cell_volume 5626.3(13)
_computing_cell_refinement 'SAINT software (Bruker AXS, 2004)'
_computing_data_collection 'APEX2 (Bruker AXS, 2008)'
_computing_data_reduction 'SAINT software (Bruker AXS, 2004)'
_computing_molecular_graphics 'DIAMOND (Crystal Impact GbR, 2005)'
_computing_publication_material
;
OLEX2: a complete structure solution, refinement and analysis program. 
Dolomanov et al., J. Appl. Cryst. (2009). 42, 339-341
;
_computing_structure_refinement 'SHELXL-97 (G. M. Sheldrick, 2008)'
_computing_structure_solution 'SHELXS-97 (G. M. Sheldrick, 2008)'
_diffrn_ambient_temperature 100
_diffrn_detector_area_resol_mean 66.67
_diffrn_measured_fraction_theta_full 1.000
_diffrn_measured_fraction_theta_max 0.994
_diffrn_measurement_device_type 'Bruker-AXS Kappa Mach3 APEX-II'
_diffrn_measurement_method 'CCD \f- and \w-scans'
_diffrn_radiation_monochromator 'Incoatec Helios mirrors'
_diffrn_radiation_source '0.2 x 2mm^2^ focus rotating anode'
_diffrn_radiation_type Mo-K\a
_diffrn_radiation_wavelength 0.71073
_diffrn_reflns_av_R_equivalents 0.1487
_diffrn_reflns_av_sigmaI/netI 0.0810
_diffrn_reflns_limit_h_max 16
_diffrn_reflns_limit_h_min -16
_diffrn_reflns_limit_k_max 29
_diffrn_reflns_limit_k_min -29
_diffrn_reflns_limit_l_max 34
_diffrn_reflns_limit_l_min -34
_diffrn_reflns_number 158764
_diffrn_reflns_theta_full 27.50
_diffrn_reflns_theta_max 30.82
_diffrn_reflns_theta_min 1.30
_diffrn_source_current 30.0
_diffrn_source_power 1.5
_diffrn_source_voltage 50.0
_exptl_absorpt_coefficient_mu 2.737
_exptl_absorpt_correction_T_max 0.97611
_exptl_absorpt_correction_T_min 0.93832
_exptl_absorpt_correction_type gaussian
_exptl_absorpt_process_details 'SADABS (Bruker AXS, 2008)'
_exptl_crystal_colour colourless
_exptl_crystal_density_diffrn 1.375
_exptl_crystal_description plate
_exptl_crystal_F_000 2400
_exptl_crystal_size_max 0.002
_exptl_crystal_size_mid 0.002
_exptl_crystal_size_min 0.001
_refine_diff_density_max 1.226
_refine_diff_density_min -1.356
_refine_diff_density_rms 0.130
_refine_ls_abs_structure_details 'Flack H D (1983), Acta Cryst. A39, 876-881'
_refine_ls_abs_structure_Flack -0.004(5)
_refine_ls_extinction_method none
_refine_ls_goodness_of_fit_ref 1.048
_refine_ls_hydrogen_treatment constr
_refine_ls_matrix_type full
_refine_ls_number_parameters 647
_refine_ls_number_reflns 17484
_refine_ls_number_restraints 0
_refine_ls_restrained_S_all 1.048
_refine_ls_R_factor_all 0.0895
_refine_ls_R_factor_gt 0.0446
_refine_ls_shift/su_max 0.003
_refine_ls_shift/su_mean 0.000
_refine_ls_structure_factor_coef Fsqd
_refine_ls_weighting_details
;
calc w=1/[\s^2^(Fo^2^)+(0.0411P)^2^+0.0000P] where P=(Fo^2^+2Fc^2^)/3
;
_refine_ls_weighting_scheme calc
_refine_ls_wR_factor_gt 0.0832
_refine_ls_wR_factor_ref 0.1004
_reflns_number_gt 11988
_reflns_number_total 17484
_reflns_threshold_expression >2sigma(I)
_cod_data_source_file ja303641p_si_009.cif
_cod_data_source_block 7029SADABS
_cod_original_cell_volume 5626.2(13)
_cod_database_code 4118617

loop_
_space_group_symop_id
_space_group_symop_operation_xyz
1 'x, y, z'
2 '-x+1/2, -y, z+1/2'
3 'x+1/2, -y+1/2, -z'
4 '-x, y+1/2, -z+1/2'

loop_
_atom_site_label
_atom_site_type_symbol
_atom_site_fract_x
_atom_site_fract_y
_atom_site_fract_z
_atom_site_U_iso_or_equiv
_atom_site_adp_type
_atom_site_occupancy
_atom_site_symmetry_multiplicity
_atom_site_calc_flag
_atom_site_refinement_flags
_atom_site_disorder_assembly
_atom_site_disorder_group
Au1 Au -0.00096(3) 0.544378(8) 0.111952(6) 0.02599(5) Uani 1 1 d . . .
Cl1 Cl -0.05544(16) 0.45734(8) 0.05912(7) 0.0550(4) Uani 1 1 d . . .
P1 P 0.05086(11) 0.62887(6) 0.16263(5) 0.0179(2) Uani 1 1 d . . .
O1 O -0.0132(4) 0.63797(14) 0.22165(11) 0.0202(7) Uani 1 1 d . A .
O2 O 0.0263(2) 0.69898(15) 0.13436(12) 0.0193(8) Uani 1 1 d . . .
O3 O -0.3020(3) 0.71822(16) 0.21304(14) 0.0243(7) Uani 1 1 d . . .
O4 O -0.2802(3) 0.73058(17) 0.10433(14) 0.0266(8) Uani 1 1 d . A .
N1 N 0.1894(3) 0.63582(19) 0.18192(15) 0.0191(8) Uani 1 1 d . . .
C1 C -0.1418(4) 0.6455(2) 0.22947(19) 0.0209(10) Uani 1 1 d . . .
C2 C -0.1860(4) 0.7038(2) 0.1939(2) 0.0201(11) Uani 1 1 d . A .
H2 H -0.1353 0.7412 0.2017 0.024 Uiso 1 1 calc R . .
C3 C -0.1893(4) 0.6930(2) 0.12954(19) 0.0201(10) Uani 1 1 d . . .
H3 H -0.2034 0.6471 0.1219 0.024 Uiso 1 1 calc R A .
C4 C -0.0715(4) 0.7148(2) 0.09958(18) 0.0204(10) Uani 1 1 d . A .
C5A C -0.3133(9) 0.7792(5) 0.2400(4) 0.036(2) Uiso 0.60 1 d P A 1
H5AA H -0.2759 0.7773 0.2758 0.053 Uiso 0.60 1 calc PR A 1
H5AC H -0.3953 0.7894 0.2446 0.053 Uiso 0.60 1 calc PR A 1
H5AB H -0.2762 0.8121 0.2178 0.053 Uiso 0.60 1 calc PR A 1
C5B C -0.3332(14) 0.7867(7) 0.2101(7) 0.037(3) Uiso 0.40 1 d P A 2
H5BC H -0.2947 0.8097 0.2396 0.056 Uiso 0.40 1 calc PR A 2
H5BB H -0.4171 0.7914 0.2137 0.056 Uiso 0.40 1 calc PR A 2
H5BA H -0.3084 0.8040 0.1749 0.056 Uiso 0.40 1 calc PR A 2
C6 C -0.3907(5) 0.6986(3) 0.0999(2) 0.0403(15) Uani 1 1 d . . .
H6C H -0.4433 0.7243 0.0776 0.060 Uiso 1 1 calc R A .
H6B H -0.4238 0.6928 0.1363 0.060 Uiso 1 1 calc R . .
H6A H -0.3797 0.6571 0.0826 0.060 Uiso 1 1 calc R . .
C7 C 0.2276(5) 0.6973(2) 0.2092(2) 0.0239(11) Uani 1 1 d . . .
H7 H 0.1552 0.7203 0.2195 0.029 Uiso 1 1 calc R . .
C8 C 0.2927(5) 0.6838(2) 0.2634(2) 0.0252(11) Uani 1 1 d . . .
C9 C 0.2276(5) 0.6655(2) 0.3096(2) 0.0295(12) Uani 1 1 d . . .
H9 H 0.1464 0.6601 0.3068 0.035 Uiso 1 1 calc R . .
C10 C 0.2846(6) 0.6551(3) 0.3608(2) 0.0374(15) Uani 1 1 d . . .
H10 H 0.2410 0.6430 0.3918 0.045 Uiso 1 1 calc R . .
C11 C 0.4033(6) 0.6628(3) 0.3649(3) 0.0471(17) Uani 1 1 d . . .
H11 H 0.4407 0.6553 0.3987 0.056 Uiso 1 1 calc R . .
C12 C 0.4694(5) 0.6818(3) 0.3191(2) 0.0404(16) Uani 1 1 d . . .
H12 H 0.5503 0.6880 0.3223 0.048 Uiso 1 1 calc R . .
C13 C 0.4140(5) 0.6913(3) 0.2687(3) 0.0375(14) Uani 1 1 d . . .
H13 H 0.4584 0.7030 0.2378 0.045 Uiso 1 1 calc R . .
C14 C 0.2944(5) 0.7423(3) 0.1694(2) 0.0326(12) Uani 1 1 d . . .
H14A H 0.3657 0.7215 0.1574 0.049 Uiso 1 1 calc R . .
H14C H 0.3135 0.7820 0.1883 0.049 Uiso 1 1 calc R . .
H14B H 0.2458 0.7517 0.1378 0.049 Uiso 1 1 calc R . .
C15 C 0.2815(5) 0.5864(2) 0.1681(2) 0.0271(11) Uani 1 1 d . . .
H15 H 0.3513 0.5970 0.1903 0.032 Uiso 1 1 calc R . .
C16 C 0.2410(5) 0.5191(2) 0.1859(2) 0.0264(11) Uani 1 1 d . . .
C17 C 0.2092(5) 0.5085(3) 0.2414(2) 0.0300(12) Uani 1 1 d . . .
H17 H 0.2192 0.5418 0.2671 0.036 Uiso 1 1 calc R . .
C18 C 0.1638(5) 0.4508(3) 0.2589(2) 0.0360(13) Uani 1 1 d . . .
H18 H 0.1433 0.4450 0.2960 0.043 Uiso 1 1 calc R . .
C19 C 0.1486(7) 0.4015(3) 0.2215(3) 0.0510(18) Uani 1 1 d . . .
H19 H 0.1146 0.3627 0.2328 0.061 Uiso 1 1 calc R . .
C20 C 0.1840(8) 0.4096(3) 0.1669(3) 0.067(2) Uani 1 1 d . . .
H20 H 0.1762 0.3755 0.1418 0.081 Uiso 1 1 calc R . .
C21 C 0.2312(6) 0.4683(3) 0.1494(2) 0.0464(16) Uani 1 1 d . . .
H21 H 0.2561 0.4733 0.1128 0.056 Uiso 1 1 calc R . .
C22 C 0.3179(5) 0.5916(3) 0.1070(2) 0.0339(12) Uani 1 1 d . . .
H22B H 0.3796 0.5609 0.0995 0.051 Uiso 1 1 calc R . .
H22C H 0.3459 0.6346 0.0995 0.051 Uiso 1 1 calc R . .
H22A H 0.2512 0.5824 0.0837 0.051 Uiso 1 1 calc R . .
C23 C -0.1509(4) 0.6651(2) 0.29136(19) 0.0218(10) Uani 1 1 d . A .
C24 C -0.2275(4) 0.6346(3) 0.32732(19) 0.0243(10) Uani 1 1 d . . .
H24 H -0.2730 0.6000 0.3148 0.029 Uiso 1 1 calc R A .
C25 C -0.2375(4) 0.6552(2) 0.3827(2) 0.0265(11) Uani 1 1 d . A .
H25 H -0.2892 0.6335 0.4062 0.032 Uiso 1 1 calc R . .
C26 C -0.1740(5) 0.7061(3) 0.40333(19) 0.0253(11) Uani 1 1 d . . .
C27 C -0.0941(5) 0.7358(2) 0.3671(2) 0.0298(12) Uani 1 1 d . A .
H27 H -0.0468 0.7694 0.3800 0.036 Uiso 1 1 calc R . .
C28 C -0.0844(5) 0.7162(2) 0.3123(2) 0.0287(12) Uani 1 1 d . . .
H28 H -0.0321 0.7377 0.2889 0.034 Uiso 1 1 calc R A .
C29 C -0.1828(5) 0.7292(3) 0.4635(2) 0.0328(13) Uani 1 1 d . A .
C30 C -0.2739(6) 0.6892(3) 0.4967(2) 0.0447(16) Uani 1 1 d . . .
H30B H -0.3479 0.6891 0.4773 0.067 Uiso 1 1 calc R A .
H30C H -0.2844 0.7082 0.5329 0.067 Uiso 1 1 calc R . .
H30A H -0.2461 0.6455 0.5007 0.067 Uiso 1 1 calc R . .
C31 C -0.0640(6) 0.7210(4) 0.4921(3) 0.0504(17) Uani 1 1 d . . .
H31A H -0.0419 0.6761 0.4917 0.076 Uiso 1 1 calc R A .
H31C H -0.0697 0.7357 0.5299 0.076 Uiso 1 1 calc R . .
H31B H -0.0055 0.7460 0.4729 0.076 Uiso 1 1 calc R . .
C32 C -0.2208(8) 0.8004(3) 0.4652(3) 0.062(2) Uani 1 1 d . . .
H32B H -0.1600 0.8268 0.4491 0.093 Uiso 1 1 calc R A .
H32C H -0.2337 0.8132 0.5030 0.093 Uiso 1 1 calc R . .
H32A H -0.2924 0.8057 0.4444 0.093 Uiso 1 1 calc R . .
C33 C -0.2016(4) 0.5814(2) 0.21789(18) 0.0190(10) Uani 1 1 d . A .
C34 C -0.1385(5) 0.5235(2) 0.2248(2) 0.0241(11) Uani 1 1 d . . .
H34 H -0.0625 0.5247 0.2393 0.029 Uiso 1 1 calc R A .
C35 C -0.1882(4) 0.4637(2) 0.2101(2) 0.0258(11) Uani 1 1 d . A .
H35 H -0.1440 0.4260 0.2144 0.031 Uiso 1 1 calc R . .
C36 C -0.3030(5) 0.4595(2) 0.18904(18) 0.0261(10) Uani 1 1 d . . .
C37 C -0.3688(5) 0.5166(3) 0.1874(2) 0.0285(12) Uani 1 1 d . A .
H37 H -0.4474 0.5149 0.1765 0.034 Uiso 1 1 calc R . .
C38 C -0.3189(5) 0.5763(3) 0.2016(2) 0.0264(11) Uani 1 1 d . . .
H38 H -0.3652 0.6134 0.2002 0.032 Uiso 1 1 calc R A .
C39 C -0.3553(5) 0.3963(3) 0.1660(2) 0.0335(13) Uani 1 1 d . A .
C40 C -0.4615(6) 0.3768(3) 0.2003(3) 0.0508(18) Uani 1 1 d . . .
H40A H -0.4990 0.3399 0.1836 0.076 Uiso 1 1 calc R A .
H40C H -0.5162 0.4122 0.2019 0.076 Uiso 1 1 calc R . .
H40B H -0.4366 0.3659 0.2373 0.076 Uiso 1 1 calc R . .
C41 C -0.3975(6) 0.4090(3) 0.1062(3) 0.0497(17) Uani 1 1 d . . .
H41B H -0.3326 0.4242 0.0842 0.075 Uiso 1 1 calc R A .
H41C H -0.4586 0.4412 0.1067 0.075 Uiso 1 1 calc R . .
H41A H -0.4278 0.3696 0.0906 0.075 Uiso 1 1 calc R . .
C42 C -0.2640(6) 0.3419(3) 0.1634(3) 0.0494(17) Uani 1 1 d . . .
H42A H -0.3005 0.3032 0.1495 0.074 Uiso 1 1 calc R A .
H42C H -0.2332 0.3340 0.1999 0.074 Uiso 1 1 calc R . .
H42B H -0.2009 0.3544 0.1390 0.074 Uiso 1 1 calc R . .
C43 C -0.0630(4) 0.7890(2) 0.09193(19) 0.0195(10) Uani 1 1 d . . .
C44 C 0.0002(7) 0.8271(2) 0.12955(16) 0.0245(8) Uani 1 1 d . A .
H44 H 0.0339 0.8081 0.1608 0.029 Uiso 1 1 calc R . .
C45 C 0.0131(6) 0.8938(2) 0.12043(19) 0.0256(11) Uani 1 1 d . . .
H45 H 0.0576 0.9180 0.1454 0.031 Uiso 1 1 calc R A .
C46 C -0.0386(4) 0.9252(2) 0.0752(2) 0.0266(12) Uani 1 1 d . A .
C47 C -0.1007(5) 0.8861(2) 0.0389(2) 0.0273(12) Uani 1 1 d . . .
H47 H -0.1359 0.9050 0.0080 0.033 Uiso 1 1 calc R A .
C48 C -0.1130(5) 0.8196(2) 0.0468(2) 0.0260(11) Uani 1 1 d . A .
H48 H -0.1556 0.7954 0.0211 0.031 Uiso 1 1 calc R . .
C49 C -0.0178(6) 0.9976(2) 0.0645(2) 0.0308(14) Uani 1 1 d . . .
C50 C 0.1084(7) 1.0070(3) 0.0451(3) 0.056(2) Uani 1 1 d . A .
H50B H 0.1616 0.9913 0.0731 0.084 Uiso 1 1 calc R . .
H50C H 0.1228 1.0522 0.0387 0.084 Uiso 1 1 calc R . .
H50A H 0.1207 0.9833 0.0112 0.084 Uiso 1 1 calc R . .
C51 C -0.0387(6) 1.0377(3) 0.1170(3) 0.0456(16) Uani 1 1 d . A .
H51B H -0.1171 1.0300 0.1305 0.068 Uiso 1 1 calc R . .
H51C H -0.0296 1.0829 0.1085 0.068 Uiso 1 1 calc R . .
H51A H 0.0174 1.0254 0.1449 0.068 Uiso 1 1 calc R . .
C52 C -0.0984(7) 1.0254(3) 0.0204(3) 0.0482(18) Uani 1 1 d . A .
H52A H -0.0845 1.0038 -0.0143 0.072 Uiso 1 1 calc R . .
H52C H -0.0829 1.0709 0.0162 0.072 Uiso 1 1 calc R . .
H52B H -0.1791 1.0193 0.0314 0.072 Uiso 1 1 calc R . .
C53 C -0.0570(5) 0.6795(2) 0.04409(19) 0.0210(11) Uani 1 1 d . . .
C54 C -0.1505(5) 0.6524(3) 0.0147(2) 0.0347(13) Uani 1 1 d . A .
H54 H -0.2269 0.6581 0.0279 0.042 Uiso 1 1 calc R . .
C55 C -0.1328(6) 0.6168(3) -0.0339(3) 0.0418(15) Uani 1 1 d . . .
H55 H -0.1972 0.5988 -0.0522 0.050 Uiso 1 1 calc R A .
C56 C -0.0198(6) 0.6078(3) -0.0555(2) 0.0320(14) Uani 1 1 d . A .
C57 C 0.0727(5) 0.6381(3) -0.0282(2) 0.0324(13) Uani 1 1 d . . .
H57 H 0.1487 0.6343 -0.0424 0.039 Uiso 1 1 calc R A .
C58 C 0.0543(5) 0.6747(3) 0.0204(2) 0.0255(12) Uani 1 1 d . A .
H58 H 0.1176 0.6959 0.0370 0.031 Uiso 1 1 calc R . .
C59 C 0.0035(8) 0.5645(3) -0.1061(2) 0.0496(14) Uani 1 1 d . . .
C60A C 0.0721(10) 0.6123(6) -0.1509(5) 0.035(3) Uiso 0.50 1 d P A 1
H60B H 0.1461 0.6259 -0.1355 0.052 Uiso 0.50 1 calc PR A 1
H60C H 0.0241 0.6496 -0.1584 0.052 Uiso 0.50 1 calc PR A 1
H60A H 0.0859 0.5890 -0.1849 0.052 Uiso 0.50 1 calc PR A 1
C60B C -0.0413(10) 0.4892(6) -0.0876(5) 0.040(3) Uiso 0.50 1 d P A 2
H60E H -0.0516 0.4632 -0.1204 0.061 Uiso 0.50 1 calc PR A 2
H60F H -0.1147 0.4920 -0.0679 0.061 Uiso 0.50 1 calc PR A 2
H60D H 0.0171 0.4696 -0.0641 0.061 Uiso 0.50 1 calc PR A 2
C61A C -0.0964(15) 0.5397(9) -0.1319(7) 0.068(5) Uiso 0.50 1 d P A 1
H61B H -0.0736 0.5154 -0.1642 0.102 Uiso 0.50 1 calc PR A 1
H61C H -0.1472 0.5747 -0.1427 0.102 Uiso 0.50 1 calc PR A 1
H61A H -0.1375 0.5117 -0.1065 0.102 Uiso 0.50 1 calc PR A 1
C61B C -0.0917(12) 0.5781(8) -0.1504(6) 0.049(3) Uiso 0.50 1 d P A 2
H61E H -0.0719 0.5557 -0.1842 0.074 Uiso 0.50 1 calc PR A 2
H61F H -0.0956 0.6238 -0.1575 0.074 Uiso 0.50 1 calc PR A 2
H61D H -0.1668 0.5631 -0.1372 0.074 Uiso 0.50 1 calc PR A 2
C62A C 0.1008(13) 0.5166(7) -0.0921(6) 0.056(4) Uiso 0.50 1 d P A 1
H62D H 0.0725 0.4861 -0.0650 0.084 Uiso 0.50 1 calc PR A 1
H62F H 0.1674 0.5395 -0.0773 0.084 Uiso 0.50 1 calc PR A 1
H62E H 0.1239 0.4938 -0.1251 0.084 Uiso 0.50 1 calc PR A 1
C62B C 0.1205(14) 0.5570(8) -0.1265(7) 0.065(4) Uiso 0.50 1 d P A 2
H62A H 0.1685 0.5372 -0.0983 0.097 Uiso 0.50 1 calc PR A 2
H62C H 0.1523 0.5987 -0.1358 0.097 Uiso 0.50 1 calc PR A 2
H62B H 0.1195 0.5299 -0.1590 0.097 Uiso 0.50 1 calc PR A 2

loop_
_atom_site_aniso_label
_atom_site_aniso_U_11
_atom_site_aniso_U_22
_atom_site_aniso_U_33
_atom_site_aniso_U_23
_atom_site_aniso_U_13
_atom_site_aniso_U_12
Au1 0.03691(9) 0.01873(7) 0.02233(7) -0.00466(7) 0.00409(14) -0.00410(14)
Cl1 0.0810(11) 0.0374(8) 0.0467(8) -0.0235(7) 0.0077(8) -0.0212(9)
P1 0.0220(6) 0.0137(6) 0.0180(5) 0.0002(4) 0.0026(5) 0.0000(5)
O1 0.023(2) 0.0209(14) 0.0171(12) 0.0000(10) 0.0038(15) 0.0012(17)
O2 0.019(2) 0.0175(16) 0.0214(14) 0.0000(12) 0.0011(12) -0.0011(12)
O3 0.0267(19) 0.0165(18) 0.0296(19) -0.0024(14) 0.0097(15) 0.0031(15)
O4 0.0194(17) 0.0283(19) 0.0322(19) 0.0077(15) 0.0011(15) 0.0021(14)
N1 0.018(2) 0.016(2) 0.0231(19) -0.0005(16) 0.0006(15) 0.0020(16)
C1 0.025(3) 0.017(2) 0.021(2) -0.0017(18) 0.0076(19) -0.001(2)
C2 0.019(3) 0.016(3) 0.025(3) -0.0002(19) 0.007(2) 0.003(2)
C3 0.021(2) 0.018(2) 0.021(2) 0.0028(17) 0.0044(18) 0.0006(19)
C4 0.026(3) 0.016(2) 0.019(2) 0.0025(17) 0.0048(18) 0.0033(19)
C6 0.022(3) 0.052(4) 0.047(4) 0.015(3) -0.001(2) -0.001(3)
C7 0.024(3) 0.016(3) 0.031(3) -0.001(2) -0.004(2) -0.003(2)
C8 0.026(3) 0.015(2) 0.034(3) -0.004(2) -0.004(2) 0.003(2)
C9 0.038(3) 0.017(3) 0.034(3) 0.002(2) -0.006(2) -0.006(2)
C10 0.065(5) 0.018(3) 0.029(3) -0.001(2) -0.004(3) -0.005(3)
C11 0.066(5) 0.027(3) 0.048(4) -0.005(3) -0.028(3) 0.006(3)
C12 0.032(4) 0.041(3) 0.049(3) -0.004(3) -0.016(2) 0.014(2)
C13 0.040(3) 0.028(3) 0.044(3) -0.002(2) -0.002(3) 0.003(3)
C14 0.029(3) 0.029(3) 0.040(3) 0.008(2) 0.000(2) -0.006(2)
C15 0.026(3) 0.027(3) 0.028(3) 0.000(2) 0.005(2) 0.002(2)
C16 0.033(3) 0.019(3) 0.027(3) -0.005(2) -0.004(2) 0.011(2)
C17 0.038(3) 0.027(3) 0.025(3) -0.002(2) -0.003(2) 0.001(2)
C18 0.050(4) 0.024(3) 0.035(3) 0.006(2) -0.003(2) 0.003(3)
C19 0.072(5) 0.016(3) 0.065(5) 0.009(3) -0.018(4) 0.001(3)
C20 0.130(8) 0.020(3) 0.051(4) -0.006(3) -0.030(5) 0.000(4)
C21 0.079(5) 0.027(3) 0.033(3) -0.007(2) -0.005(3) 0.011(3)
C22 0.033(3) 0.039(3) 0.030(3) -0.003(3) 0.009(2) 0.010(2)
C23 0.025(3) 0.021(3) 0.019(2) -0.0039(18) 0.003(2) 0.004(2)
C24 0.025(3) 0.028(3) 0.020(2) 0.002(2) 0.003(2) 0.002(2)
C25 0.024(3) 0.032(3) 0.023(3) 0.003(2) 0.002(2) 0.004(2)
C26 0.031(3) 0.028(3) 0.017(2) -0.0015(18) -0.0011(19) 0.010(2)
C27 0.047(3) 0.016(3) 0.026(2) -0.0066(19) 0.005(2) -0.002(2)
C28 0.038(3) 0.020(3) 0.028(3) 0.001(2) 0.009(2) -0.006(2)
C29 0.047(4) 0.029(3) 0.023(3) 0.001(2) 0.002(2) 0.005(3)
C30 0.060(4) 0.055(4) 0.019(3) -0.001(3) 0.009(3) 0.008(3)
C31 0.056(4) 0.062(5) 0.033(3) 0.000(3) -0.008(3) -0.007(4)
C32 0.116(7) 0.041(4) 0.030(3) -0.006(3) 0.024(4) 0.020(4)
C33 0.028(3) 0.012(2) 0.016(2) -0.0003(16) 0.0060(19) -0.0026(19)
C34 0.028(3) 0.022(3) 0.022(2) 0.0025(19) 0.005(2) -0.001(2)
C35 0.031(3) 0.018(3) 0.029(2) 0.006(2) 0.004(2) 0.005(2)
C36 0.041(3) 0.016(2) 0.021(2) 0.000(2) 0.007(2) -0.001(2)
C37 0.028(3) 0.025(3) 0.032(3) 0.004(2) -0.001(2) -0.009(2)
C38 0.029(3) 0.021(3) 0.029(3) 0.000(2) 0.006(2) 0.000(2)
C39 0.046(3) 0.021(3) 0.034(3) -0.004(2) 0.005(3) -0.005(2)
C40 0.060(5) 0.028(3) 0.064(4) -0.014(3) 0.015(3) -0.020(3)
C41 0.066(5) 0.037(4) 0.046(4) -0.008(3) -0.012(4) -0.011(3)
C42 0.065(5) 0.019(3) 0.064(4) -0.010(3) 0.004(4) -0.008(3)
C43 0.020(2) 0.014(2) 0.024(2) 0.0039(17) 0.0051(19) -0.0010(18)
C44 0.029(2) 0.023(2) 0.0223(18) 0.0038(15) 0.001(3) 0.001(3)
C45 0.029(3) 0.017(2) 0.031(2) -0.0028(16) -0.006(3) 0.000(2)
C46 0.030(3) 0.019(3) 0.031(3) 0.000(2) 0.000(2) -0.002(2)
C47 0.034(3) 0.023(3) 0.025(3) 0.008(2) -0.003(2) -0.001(2)
C48 0.032(3) 0.022(3) 0.023(2) 0.000(2) 0.000(2) -0.006(2)
C49 0.042(4) 0.018(2) 0.032(2) 0.0037(18) 0.000(3) -0.004(3)
C50 0.062(5) 0.022(4) 0.085(6) 0.022(3) 0.013(4) 0.002(3)
C51 0.068(4) 0.022(3) 0.047(3) 0.004(3) -0.007(3) 0.001(3)
C52 0.071(5) 0.023(3) 0.051(4) 0.013(3) -0.019(4) -0.005(3)
C53 0.026(3) 0.022(3) 0.015(2) 0.0013(19) 0.002(2) -0.001(2)
C54 0.026(3) 0.043(4) 0.036(3) -0.013(3) 0.004(2) -0.003(3)
C55 0.034(3) 0.050(4) 0.042(3) -0.016(3) -0.004(3) -0.007(3)
C56 0.038(4) 0.034(3) 0.024(2) -0.0035(19) 0.003(2) -0.001(3)
C57 0.028(3) 0.047(4) 0.022(3) -0.002(2) 0.009(2) 0.006(3)
C58 0.027(3) 0.032(3) 0.017(2) 0.002(2) -0.002(2) -0.002(2)
C59 0.062(4) 0.054(3) 0.033(3) -0.012(2) -0.003(5) 0.022(5)

loop_
_atom_type_symbol
_atom_type_description
_atom_type_scat_dispersion_real
_atom_type_scat_dispersion_imag
_atom_type_scat_source
C C 0.0033 0.0016 'International Tables Vol C Tables 4.2.6.8 and 6.1.1.4'
H H 0.0000 0.0000 'International Tables Vol C Tables 4.2.6.8 and 6.1.1.4'
N N 0.0061 0.0033 'International Tables Vol C Tables 4.2.6.8 and 6.1.1.4'
O O 0.0106 0.0060 'International Tables Vol C Tables 4.2.6.8 and 6.1.1.4'
P P 0.1023 0.0942 'International Tables Vol C Tables 4.2.6.8 and 6.1.1.4'
Cl Cl 0.1484 0.1585 'International Tables Vol C Tables 4.2.6.8 and 6.1.1.4'
Au Au -2.0133 8.8022 'International Tables Vol C Tables 4.2.6.8 and 6.1.1.4'

loop_
_exptl_crystal_face_index_h
_exptl_crystal_face_index_k
_exptl_crystal_face_index_l
_exptl_crystal_face_perp_dist
-1.00 1.00 0.00 0.0050
1.00 -1.00 0.00 0.0050
-1.00 0.00 1.00 0.0100
1.00 0.00 -1.00 0.0100
1.00 1.00 0.00 0.0100
-1.00 -1.00 0.00 0.0100

loop_
_geom_angle_atom_site_label_1
_geom_angle_atom_site_label_2
_geom_angle_atom_site_label_3
_geom_angle
_geom_angle_publ_flag
P1 Au1 Cl1 179.60(6) y
O1 P1 Au1 117.39(13) y
O1 P1 O2 100.87(16) y
O1 P1 N1 99.97(19) y
O1 C1 C2 109.2(4) y
O1 C1 C23 102.5(4) y
O1 C1 C33 109.1(4) y
O2 P1 Au1 115.29(12) y
O2 P1 N1 101.79(18) y
O2 C4 C3 108.9(3) y
O2 C4 C43 104.4(4) y
O2 C4 C53 108.6(4) y
O3 C2 C1 106.3(4) y
O3 C2 C3 109.1(4) y
O4 C3 C2 111.2(4) y
O4 C3 C4 105.2(3) y
N1 P1 Au1 118.62(15) y
N1 C7 C8 111.2(4) y
N1 C7 C14 112.6(4) y
N1 C15 C16 110.3(4) y
N1 C15 C22 110.8(4) y
C1 O1 P1 124.8(3) y
C1 C2 C3 116.1(4) y
C2 O3 C5B 114.2(7) y
C2 C3 C4 113.0(4) y
C4 O2 P1 125.6(3) y
C5A O3 C2 114.5(5) y
C6 O4 C3 114.7(4) y
C7 N1 P1 118.4(3) y
C7 N1 C15 118.3(4) y
C8 C7 C14 113.9(4) y
C8 C9 C10 119.9(6) y
C9 C8 C7 118.5(5) y
C9 C8 C13 118.9(5) y
C10 C11 C12 120.6(6) y
C11 C10 C9 120.1(6) y
C12 C13 C8 121.0(6) y
C13 C8 C7 122.5(5) y
C13 C12 C11 119.4(6) y
C15 N1 P1 123.0(3) y
C16 C15 C22 114.5(4) y
C16 C21 C20 120.1(6) y
C17 C16 C15 119.2(4) y
C17 C18 C19 119.5(6) y
C18 C17 C16 121.8(5) y
C18 C19 C20 119.9(6) y
C19 C20 C21 120.3(6) y
C21 C16 C15 122.6(5) y
C21 C16 C17 118.1(5) y
C23 C1 C2 107.7(4) y
C23 C24 C25 120.5(5) y
C24 C23 C1 121.8(4) y
C24 C23 C28 117.4(4) y
C25 C26 C27 116.8(4) y
C25 C26 C29 123.3(5) y
C26 C25 C24 122.4(5) y
C26 C29 C30 111.6(5) y
C26 C29 C32 110.1(4) y
C27 C26 C29 119.8(5) y
C27 C28 C23 121.6(5) y
C28 C23 C1 120.7(4) y
C28 C27 C26 121.2(5) y
C31 C29 C26 109.6(5) y
C31 C29 C30 107.3(5) y
C31 C29 C32 110.1(6) y
C32 C29 C30 108.1(5) y
C33 C1 C2 115.5(4) y
C33 C1 C23 112.1(4) y
C33 C38 C37 121.5(5) y
C34 C33 C1 119.7(4) y
C35 C34 C33 121.0(5) y
C35 C36 C39 122.8(5) y
C36 C35 C34 121.3(5) y
C36 C37 C38 121.3(5) y
C36 C39 C41 108.2(4) y
C37 C36 C35 117.2(5) y
C37 C36 C39 120.0(5) y
C38 C33 C1 123.2(4) y
C38 C33 C34 117.1(4) y
C40 C39 C36 109.6(4) y
C40 C39 C41 107.9(5) y
C40 C39 C42 111.5(5) y
C42 C39 C36 112.1(5) y
C42 C39 C41 107.3(5) y
C43 C4 C3 112.8(4) y
C43 C44 C45 120.3(5) y
C43 C48 C47 121.2(5) y
C44 C43 C4 120.8(4) y
C45 C46 C49 121.2(5) y
C46 C45 C44 122.3(5) y
C46 C47 C48 122.7(5) y
C47 C46 C45 115.9(5) y
C47 C46 C49 122.8(5) y
C48 C43 C4 121.5(4) y
C48 C43 C44 117.6(4) y
C50 C49 C46 108.7(5) y
C50 C49 C51 109.4(5) y
C51 C49 C46 111.5(4) y
C52 C49 C46 113.2(5) y
C52 C49 C50 107.8(5) y
C52 C49 C51 106.2(5) y
C53 C4 C3 110.7(4) y
C53 C4 C43 111.2(4) y
C53 C54 C55 121.8(5) y
C53 C58 C57 120.9(5) y
C54 C53 C4 123.5(5) y
C55 C56 C59 122.1(6) y
C56 C55 C54 120.9(6) y
C56 C57 C58 121.5(5) y
C56 C59 C60A 104.6(6) y
C56 C59 C60B 105.9(6) y
C56 C59 C61B 108.8(7) y
C57 C56 C55 117.3(5) y
C57 C56 C59 120.5(6) y
C58 C53 C4 119.3(4) y
C58 C53 C54 117.1(4) y
C60A C59 C60B 149.1(7) y
C61A C59 C56 115.4(10) y
C61A C59 C60A 108.2(9) y
C61A C59 C60B 62.2(9) y
C61A C59 C62A 116.8(11) y
C61A C59 C62B 124.5(10) y
C61B C59 C60A 76.7(7) y
C61B C59 C60B 97.9(9) y
C62A C59 C56 109.2(7) y
C62A C59 C60A 101.0(8) y
C62A C59 C60B 64.1(8) y
C62A C59 C61B 141.2(9) y
C62B C59 C56 119.9(9) y
C62B C59 C60A 53.3(8) y
C62B C59 C60B 105.6(9) y
C62B C59 C61B 115.7(10) y
C62B C59 C62A 47.8(9) y

loop_
_geom_bond_atom_site_label_1
_geom_bond_atom_site_label_2
_geom_bond_distance
_geom_bond_publ_flag
Au1 Cl1 2.2849(14) y
Au1 P1 2.2067(12) y
P1 O1 1.606(3) y
P1 O2 1.622(3) y
P1 N1 1.644(4) y
O1 C1 1.478(6) y
O2 C4 1.427(6) y
O3 C2 1.425(6) y
O3 C5A 1.421(10) y
O3 C5B 1.458(15) y
O4 C3 1.425(6) y
O4 C6 1.420(6) y
N1 C7 1.492(6) y
N1 C15 1.496(6) y
C1 C2 1.558(7) y
C1 C23 1.546(6) y
C1 C33 1.512(6) y
C2 C3 1.565(6) y
C3 C4 1.582(6) y
C4 C43 1.545(6) y
C4 C53 1.529(6) y
C7 C8 1.523(7) y
C7 C14 1.533(7) y
C8 C9 1.387(7) y
C8 C13 1.390(8) y
C9 C10 1.406(8) y
C10 C11 1.359(9) y
C11 C12 1.389(9) y
C12 C13 1.380(8) y
C15 C16 1.525(7) y
C15 C22 1.528(7) y
C16 C17 1.399(7) y
C16 C21 1.372(7) y
C17 C18 1.365(8) y
C18 C19 1.368(8) y
C19 C20 1.383(10) y
C20 C21 1.391(9) y
C23 C24 1.378(7) y
C23 C28 1.392(7) y
C24 C25 1.403(7) y
C25 C26 1.366(7) y
C26 C27 1.399(7) y
C26 C29 1.526(7) y
C27 C28 1.381(7) y
C29 C30 1.546(8) y
C29 C31 1.523(8) y
C29 C32 1.530(8) y
C33 C34 1.403(7) y
C33 C38 1.390(7) y
C34 C35 1.402(7) y
C35 C36 1.399(7) y
C36 C37 1.394(7) y
C36 C39 1.537(7) y
C37 C38 1.399(7) y
C39 C40 1.514(8) y
C39 C41 1.538(8) y
C39 C42 1.527(8) y
C43 C44 1.396(7) y
C43 C48 1.378(7) y
C44 C45 1.401(6) y
C45 C46 1.395(7) y
C46 C47 1.381(7) y
C46 C49 1.535(7) y
C47 C48 1.391(7) y
C49 C50 1.518(9) y
C49 C51 1.526(8) y
C49 C52 1.513(8) y
C53 C54 1.391(7) y
C53 C58 1.388(6) y
C54 C55 1.396(8) y
C55 C56 1.394(9) y
C56 C57 1.387(8) y
C56 C59 1.532(7) y
C57 C58 1.407(7) y
C59 C60A 1.655(13) y
C59 C60B 1.694(13) y
C59 C61A 1.390(17) y
C59 C61B 1.543(15) y
C59 C62A 1.519(16) y
C59 C62B 1.422(17) y
